data_1531978
loop_
_publ_author_name
'Podor, R.'
'Francois, M.'
'Dacheux, N.'

_publ_section_title
;
 Synthesis, characterization and structure determination of the
 orthorhombic U2 (P O4) (P3 O10)
;
_journal_name_full 'Journal of Solid State Chemistry'
_journal_page_first 66
_journal_page_last 72
_journal_volume 172
_journal_year 2003
_chemical_formula_sum 'O14 P4 U2'
_chemical_name_systematic 'U2 (P O4) (P3 O10)'
_space_group_IT_number 33
_symmetry_space_group_name_Hall 'P -2ac -2n'
_symmetry_space_group_name_H-M 'P n 21 a'
_cell_angle_alpha 90
_cell_angle_beta 90
_cell_angle_gamma 90
_cell_formula_units_Z 4
_cell_length_a 11.526
_cell_length_b 7.048
_cell_length_c 12.807
_cell_volume 1040.380
_citation_journal_id_ASTM JSSCBI
_cod_data_source_file Podor_JSSCBI_2003_1556.cif
_cod_data_source_block O14P4U2
_cod_original_cell_volume 1040.38
_cod_original_sg_symbol_Hall 'P 2c -2n (-x,z,y)'
_cod_database_code 1531978

loop_
_symmetry_equiv_pos_as_xyz
x,y,z
-x,y+1/2,-z
-x+1/2,y+1/2,z+1/2
x+1/2,y,-z+1/2

loop_
_atom_site_label
_atom_site_type_symbol
_atom_site_fract_x
_atom_site_fract_y
_atom_site_fract_z
_atom_site_occupancy
_atom_site_U_iso_or_equiv
O12 O-2 0.4499 0.6677 0.8565 1 0.0
O11 O-2 0.2361 0.7542 0.847 1 0.0
O2 O-2 0.0176 0.537 0.8332 1 0.0
O7 O-2 0.661 0.38 0.8069 1 0.0
P2 P+5 0.7091 0.219 0.8706 1 0.0
O5 O-2 0.65 0.041 0.8275 1 0.0
O10 O-2 0.1302 0.6677 0.5133 1 0.0
O8 O-2 0.073 0.727 0.3268 1 0.0
O13 O-2 0.3425 0.7552 0.0172 1 0.0
O3 O-2 -0.0285 0.697 0.9993 1 0.0
P3 P+5 0.1635 0.744 0.4076 1 0.0
P1 P+5 -0.047 0.7123 0.8827 1 0.0
O14 O-2 0.33 0.451 0.932 1 0.0
U2 U+4 0.1389 0.7174 0.6897 1 0.0
U1 U+4 0.5294 0.2151 0.6727 1 0.0
O9 O-2 0.2785 0.661 0.3748 1 0.0
P4 P+5 0.3382 0.6684 0.9039 1 0.0
O6 O-2 0.8367 0.199 0.8762 1 0.0
O4 O-2 0.8237 0.698 0.8569 1 0.0
O1 O-2 0.009 0.882 0.8269 1 0.0
